data_4519030
loop_
_publ_author_name
'Leonardus, Mario'
'Rameez, Mohammad'
'Wu, Wen-Ti'
'Hung, Chen-Hsiung'

_publ_section_title
;
 Tuning Alkyl Chain Lengths of Oxasmaragdyrins-B(OR)2 for Optimizing
 Hole-Transport and Efficiency in Perovskite Solar Cells
;
_journal_issue 9
_journal_name_full 'ACS Applied Energy Materials'
_journal_page_first 9090
_journal_page_last 9098
_journal_paper_doi 10.1021/acsaem.1c01383
_journal_volume 4
_journal_year 2021
_chemical_formula_sum 'C47 H41 B Cl2 N4 O3'
_chemical_formula_weight 791.55
_space_group_crystal_system monoclinic
_space_group_IT_number 14
_space_group_name_Hall '-P 2yn'
_space_group_name_H-M_alt 'P 1 21/n 1'
_atom_sites_solution_hydrogens geom
_audit_creation_method SHELXL-2014/7
_cell_angle_alpha 90
_cell_angle_beta 97.66(3)
_cell_angle_gamma 90
_cell_formula_units_Z 4
_cell_length_a 20.672(4)
_cell_length_b 8.5247(17)
_cell_length_c 21.938(4)
_cell_measurement_reflns_used 9402
_cell_measurement_temperature 100.0(2)
_cell_measurement_theta_max 24.66
_cell_measurement_theta_min 2.54
_cell_volume 3831.5(13)
_computing_structure_refinement 'SHELXL-2014/7 (Sheldrick, 2014)'
_diffrn_ambient_temperature 100.0(2)
_diffrn_measured_fraction_theta_full 1.000
_diffrn_measured_fraction_theta_max 0.999
_diffrn_measurement_device_type 'Bruker APEX-II CCD'
_diffrn_measurement_method '\f and \w scans'
_diffrn_radiation_type MoK\a
_diffrn_radiation_wavelength 0.71073
_diffrn_reflns_av_R_equivalents 0.0855
_diffrn_reflns_av_unetI/netI 0.0496
_diffrn_reflns_Laue_measured_fraction_full 1.000
_diffrn_reflns_Laue_measured_fraction_max 0.999
_diffrn_reflns_limit_h_max 25
_diffrn_reflns_limit_h_min -25
_diffrn_reflns_limit_k_max 10
_diffrn_reflns_limit_k_min -10
_diffrn_reflns_limit_l_max 27
_diffrn_reflns_limit_l_min -27
_diffrn_reflns_number 65979
_diffrn_reflns_point_group_measured_fraction_full 1.000
_diffrn_reflns_point_group_measured_fraction_max 0.999
_diffrn_reflns_theta_full 25.242
_diffrn_reflns_theta_max 26.431
_diffrn_reflns_theta_min 1.272
_exptl_absorpt_coefficient_mu 0.220
_exptl_absorpt_correction_T_max 0.9705
_exptl_absorpt_correction_T_min 0.8734
_exptl_absorpt_correction_type numerical
_exptl_absorpt_process_details 'Bruker SADABS, 1996'
_exptl_crystal_colour green
_exptl_crystal_density_diffrn 1.372
_exptl_crystal_description prism
_exptl_crystal_F_000 1656
_exptl_crystal_size_max 0.384
_exptl_crystal_size_mid 0.257
_exptl_crystal_size_min 0.204
_refine_diff_density_max 0.446
_refine_diff_density_min -1.132
_refine_diff_density_rms 0.104
_refine_ls_extinction_method none
_refine_ls_goodness_of_fit_ref 0.995
_refine_ls_hydrogen_treatment constr
_refine_ls_matrix_type full
_refine_ls_number_parameters 534
_refine_ls_number_reflns 7887
_refine_ls_number_restraints 0
_refine_ls_restrained_S_all 0.995
_refine_ls_R_factor_all 0.1029
_refine_ls_R_factor_gt 0.0716
_refine_ls_shift/su_max 0.000
_refine_ls_shift/su_mean 0.000
_refine_ls_structure_factor_coef Fsqd
_refine_ls_weighting_details 'w=1/[\s^2^(Fo^2^)+(0.0707P)^2^+15.9147P] where P=(Fo^2^+2Fc^2^)/3'
_refine_ls_weighting_scheme calc
_refine_ls_wR_factor_gt 0.1777
_refine_ls_wR_factor_ref 0.2057
_reflns_Friedel_coverage 0.000
_reflns_number_gt 5654
_reflns_number_total 7887
_reflns_threshold_expression 'I > 2\s(I)'
_cod_data_source_file ae1c01383_si_003.cif
_cod_data_source_block i17595
_cod_original_cell_volume 3831.3(14)
_cod_original_sg_symbol_H-M 'P 21/n'
_cod_database_code 4519030
_shelx_shelxl_version_number 2014/7
_shelx_space_group_comment
;
The symmetry employed for this shelxl refinement is uniquely defined
by the following loop, which should always be used as a source of
symmetry information in preference to the above space-group names.
They are only intended as comments.
;
_shelx_estimated_absorpt_t_min 0.92
_shelx_estimated_absorpt_t_max 0.957

loop_
_space_group_symop_operation_xyz
'x, y, z'
'-x+1/2, y+1/2, -z+1/2'
'-x, -y, -z'
'x-1/2, -y-1/2, z-1/2'

loop_
_atom_site_label
_atom_site_type_symbol
_atom_site_fract_x
_atom_site_fract_y
_atom_site_fract_z
_atom_site_U_iso_or_equiv
_atom_site_adp_type
_atom_site_occupancy
_atom_site_site_symmetry_order
_atom_site_calc_flag
_atom_site_refinement_flags_posn
_atom_site_refinement_flags_adp
_atom_site_refinement_flags_occupancy
_atom_site_disorder_assembly
_atom_site_disorder_group
N1 N 0.70831(13) 0.3829(4) 1.03857(13) 0.0197(6) Uani 1 1 d . . . A 1
N2 N 0.82607(13) 0.3761(3) 1.02798(13) 0.0177(6) Uani 1 1 d . . . A 1
N3 N 0.63025(14) 0.4234(4) 0.91155(13) 0.0226(7) Uani 1 1 d . . . A 1
H3 H 0.6712 0.4288 0.9084 0.027 Uiso 1 1 calc R U . A 1
N4 N 0.84044(14) 0.4171(4) 0.89186(13) 0.0199(6) Uani 1 1 d . . . A 1
H4 H 0.8010 0.4386 0.8973 0.024 Uiso 1 1 calc R U . A 1
O1 O 0.75000(11) 0.5307(3) 0.95535(10) 0.0175(5) Uani 1 1 d . . . A 1
O2 O 0.74531(11) 0.2620(3) 0.94719(10) 0.0181(5) Uani 1 1 d . . . A 1
O3 O 0.71143(11) 0.4542(3) 0.80871(11) 0.0200(5) Uani 1 1 d . . . A 1
B1 B 0.75710(18) 0.3858(5) 0.99111(18) 0.0184(8) Uani 1 1 d . . . A 1
C1 C 0.64151(17) 0.3770(4) 1.02473(17) 0.0222(8) Uani 1 1 d . . . A 1
C2 C 0.72465(17) 0.3759(4) 1.10192(15) 0.0205(7) Uani 1 1 d . . . A 1
C3 C 0.84054(16) 0.3753(4) 1.09130(15) 0.0187(7) Uani 1 1 d . . . A 1
C4 C 0.88318(16) 0.3742(4) 1.00242(16) 0.0180(7) Uani 1 1 d . . . A 1
C5 C 0.61538(18) 0.3616(5) 1.08103(17) 0.0262(8) Uani 1 1 d . . . A 1
H5 H 0.5713 0.3526 1.0851 0.031 Uiso 1 1 calc R U . A 1
C6 C 0.66580(17) 0.3624(5) 1.12825(16) 0.0238(8) Uani 1 1 d . . . A 1
H6 H 0.6622 0.3553 1.1700 0.029 Uiso 1 1 calc R U . A 1
C7 C 0.79040(17) 0.3762(4) 1.12886(16) 0.0198(7) Uani 1 1 d . . . A 1
C8 C 0.90976(16) 0.3742(4) 1.10550(16) 0.0209(7) Uani 1 1 d . . . A 1
H8 H 0.9332 0.3759 1.1447 0.025 Uiso 1 1 calc R U . A 1
C9 C 0.93565(16) 0.3703(4) 1.05165(16) 0.0202(7) Uani 1 1 d . . . A 1
H9 H 0.9798 0.3659 1.0477 0.024 Uiso 1 1 calc R U . A 1
C10 C 0.88922(16) 0.3803(4) 0.93835(16) 0.0185(7) Uani 1 1 d . . . A 1
C11 C 0.94530(16) 0.3515(4) 0.90990(16) 0.0196(7) Uani 1 1 d . . . A 1
H11 H 0.9861 0.3231 0.9299 0.024 Uiso 1 1 calc R U . A 1
C12 C 0.92954(17) 0.3722(4) 0.84796(16) 0.0202(7) Uani 1 1 d . . . A 1
H12 H 0.9577 0.3604 0.8186 0.024 Uiso 1 1 calc R U . A 1
C13 C 0.86230(17) 0.4154(4) 0.83613(16) 0.0194(7) Uani 1 1 d . . . A 1
C14 C 0.82359(17) 0.4512(4) 0.77922(16) 0.0195(7) Uani 1 1 d . . . A 1
C15 C 0.75696(17) 0.4813(4) 0.76758(16) 0.0210(7) Uani 1 1 d . . . A 1
C16 C 0.72259(18) 0.5435(4) 0.71283(16) 0.0230(8) Uani 1 1 d . . . A 1
H16 H 0.7410 0.5738 0.6782 0.028 Uiso 1 1 calc R U . A 1
C17 C 0.65842(18) 0.5516(4) 0.71913(17) 0.0240(8) Uani 1 1 d . . . A 1
H17 H 0.6255 0.5884 0.6896 0.029 Uiso 1 1 calc R U . A 1
C18 C 0.64960(16) 0.4950(4) 0.77784(16) 0.0212(7) Uani 1 1 d . . . A 1
C19 C 0.59163(17) 0.4852(4) 0.80300(16) 0.0212(7) Uani 1 1 d . . . A 1
C20 C 0.58169(16) 0.4447(4) 0.86385(16) 0.0208(7) Uani 1 1 d . . . A 1
C21 C 0.52295(17) 0.4213(5) 0.88802(17) 0.0241(8) Uani 1 1 d . . . A 1
H21 H 0.4813 0.4273 0.8660 0.029 Uiso 1 1 calc R U . A 1
C22 C 0.53708(17) 0.3881(5) 0.94941(17) 0.0250(8) Uani 1 1 d . . . A 1
H22 H 0.5068 0.3665 0.9761 0.030 Uiso 1 1 calc R U . A 1
C23 C 0.60538(17) 0.3922(4) 0.96518(16) 0.0223(8) Uani 1 1 d . . . A 1
C24 C 0.80615(17) 0.3771(4) 1.19699(16) 0.0217(7) Uani 1 1 d . . . A 1
C25 C 0.77766(18) 0.4859(5) 1.23251(17) 0.0261(8) Uani 1 1 d . . . A 1
H25 H 0.7487 0.5598 1.2134 0.031 Uiso 1 1 calc R U . A 1
C26 C 0.84900(18) 0.2671(5) 1.22714(17) 0.0263(8) Uani 1 1 d . . . A 1
H26 H 0.8683 0.1924 1.2045 0.032 Uiso 1 1 calc R U . A 1
C27 C 0.79193(19) 0.4855(5) 1.29609(17) 0.0304(9) Uani 1 1 d . . . A 1
H27 H 0.7724 0.5594 1.3189 0.036 Uiso 1 1 calc R U . A 1
C28 C 0.86300(19) 0.2687(6) 1.29060(18) 0.0339(10) Uani 1 1 d . . . A 1
H28 H 0.8921 0.1952 1.3098 0.041 Uiso 1 1 calc R U . A 1
C29 C 0.83484(19) 0.3770(6) 1.32635(18) 0.0336(10) Uani 1 1 d . . . A 1
C30 C 0.8498(2) 0.3764(8) 1.39547(19) 0.0561(15) Uani 1 1 d . . . A 1
H30A H 0.8704 0.4734 1.4091 0.084 Uiso 1 1 calc R U . A 1
H30B H 0.8785 0.2906 1.4083 0.084 Uiso 1 1 calc R U . A 1
H30C H 0.8099 0.3647 1.4130 0.084 Uiso 1 1 calc R U . A 1
C31 C 0.53117(16) 0.5343(4) 0.76173(16) 0.0223(8) Uani 1 1 d . . . A 1
C32 C 0.49462(17) 0.6613(4) 0.77805(18) 0.0246(8) Uani 1 1 d . . . A 1
H32 H 0.5077 0.7139 0.8148 0.030 Uiso 1 1 calc R U . A 1
C33 C 0.51025(18) 0.4585(4) 0.70682(17) 0.0248(8) Uani 1 1 d . . . A 1
H33 H 0.5334 0.3727 0.6950 0.030 Uiso 1 1 calc R U . A 1
C34 C 0.43860(17) 0.7109(5) 0.74016(18) 0.0268(8) Uani 1 1 d . . . A 1
H34 H 0.4150 0.7957 0.7521 0.032 Uiso 1 1 calc R U . A 1
C35 C 0.45461(18) 0.5100(5) 0.66910(18) 0.0280(8) Uani 1 1 d . . . A 1
H35 H 0.4417 0.4587 0.6321 0.034 Uiso 1 1 calc R U . A 1
C36 C 0.41787(18) 0.6363(5) 0.68550(19) 0.0293(9) Uani 1 1 d . . . A 1
C37 C 0.3573(2) 0.6902(6) 0.6444(2) 0.0400(11) Uani 1 1 d . . . A 1
H37A H 0.3234 0.7124 0.6690 0.060 Uiso 1 1 calc R U . A 1
H37B H 0.3431 0.6091 0.6153 0.060 Uiso 1 1 calc R U . A 1
H37C H 0.3671 0.7833 0.6228 0.060 Uiso 1 1 calc R U . A 1
C38 C 0.85880(17) 0.4554(4) 0.72386(16) 0.0202(7) Uani 1 1 d . . . A 1
C39 C 0.83910(17) 0.3572(4) 0.67381(16) 0.0226(8) Uani 1 1 d . . . A 1
H39 H 0.8032 0.2917 0.6746 0.027 Uiso 1 1 calc R U . A 1
C40 C 0.91209(18) 0.5528(4) 0.72063(18) 0.0258(8) Uani 1 1 d . . . A 1
H40 H 0.9258 0.6201 0.7531 0.031 Uiso 1 1 calc R U . A 1
C41 C 0.87229(19) 0.3562(5) 0.62305(17) 0.0285(9) Uani 1 1 d . . . A 1
H41 H 0.8588 0.2886 0.5906 0.034 Uiso 1 1 calc R U . A 1
C42 C 0.94513(19) 0.5510(5) 0.66954(19) 0.0300(9) Uani 1 1 d . . . A 1
H42 H 0.9812 0.6160 0.6688 0.036 Uiso 1 1 calc R U . A 1
C43 C 0.92557(19) 0.4547(5) 0.61979(17) 0.0287(9) Uani 1 1 d . . . A 1
C44 C 0.9605(2) 0.4512(6) 0.5641(2) 0.0431(11) Uani 1 1 d . . . A 1
H44A H 0.9500 0.5439 0.5400 0.065 Uiso 1 1 calc R U . A 1
H44B H 0.9472 0.3601 0.5399 0.065 Uiso 1 1 calc R U . A 1
H44C H 1.0068 0.4472 0.5768 0.065 Uiso 1 1 calc R U . A 1
C45 C 0.7616(2) 0.6737(5) 0.9874(2) 0.0363(10) Uani 1 1 d . . . A 1
H45A H 0.7299 0.6868 1.0153 0.054 Uiso 1 1 calc R U . A 1
H45B H 0.7581 0.7590 0.9586 0.054 Uiso 1 1 calc R U . A 1
H45C H 0.8046 0.6724 1.0102 0.054 Uiso 1 1 calc R U . A 1
C46 C 0.7427(2) 0.1077(5) 0.96989(18) 0.0305(9) Uani 1 1 d . . . A 1
H46A H 0.7809 0.0875 0.9988 0.046 Uiso 1 1 calc R U . A 1
H46B H 0.7410 0.0347 0.9364 0.046 Uiso 1 1 calc R U . A 1
H46C H 0.7044 0.0957 0.9899 0.046 Uiso 1 1 calc R U . A 1
C47 C 0.9059(3) 0.9554(6) 0.9312(3) 0.0434(12) Uani 0.9 1 d . . P B 2
H47A H 0.9450 0.9971 0.9172 0.052 Uiso 0.9 1 calc R U P B 2
H47B H 0.8705 1.0288 0.9195 0.052 Uiso 0.9 1 calc R U P B 2
C47A C 0.942(4) 0.973(6) 0.968(3) 0.054(3) Uani 0.1 1 d . . P C 3
Cl1 Cl 0.91846(7) 0.93632(18) 1.01083(6) 0.0511(4) Uani 0.9 1 d . . P B 2
Cl2 Cl 0.88632(7) 0.77185(15) 0.89531(6) 0.0438(3) Uani 0.9 1 d . . P B 2
Cl1A Cl 0.9866(9) 0.988(2) 0.9987(11) 0.054(3) Uani 0.1 1 d . . P C 3
Cl2A Cl 0.9020(7) 0.8025(15) 0.9474(6) 0.054(3) Uani 0.1 1 d . . P C 3

loop_
_atom_site_aniso_label
_atom_site_aniso_U_11
_atom_site_aniso_U_22
_atom_site_aniso_U_33
_atom_site_aniso_U_23
_atom_site_aniso_U_13
_atom_site_aniso_U_12
N1 0.0117(13) 0.0279(16) 0.0190(14) 0.0023(12) 0.0005(11) 0.0012(12)
N2 0.0136(14) 0.0213(15) 0.0178(14) -0.0014(12) 0.0004(11) 0.0021(11)
N3 0.0107(13) 0.0347(18) 0.0217(15) 0.0066(13) 0.0002(11) -0.0001(12)
N4 0.0143(14) 0.0259(16) 0.0196(14) -0.0022(12) 0.0025(11) 0.0024(12)
O1 0.0146(11) 0.0183(12) 0.0193(12) -0.0014(10) 0.0005(9) -0.0015(9)
O2 0.0162(11) 0.0187(12) 0.0185(12) -0.0007(10) -0.0009(9) -0.0019(9)
O3 0.0143(11) 0.0247(13) 0.0206(12) 0.0026(10) 0.0012(9) 0.0001(10)
B1 0.0131(18) 0.022(2) 0.0197(19) -0.0012(16) -0.0010(15) 0.0010(15)
C1 0.0142(16) 0.0273(19) 0.0250(19) 0.0019(15) 0.0028(14) 0.0009(14)
C2 0.0188(17) 0.0262(19) 0.0168(16) 0.0028(14) 0.0034(13) 0.0029(14)
C3 0.0178(17) 0.0202(17) 0.0167(16) -0.0023(13) -0.0023(13) 0.0015(13)
C4 0.0130(15) 0.0181(17) 0.0230(17) -0.0017(14) 0.0021(13) -0.0005(13)
C5 0.0169(17) 0.038(2) 0.0245(19) 0.0039(16) 0.0046(14) 0.0008(16)
C6 0.0207(18) 0.033(2) 0.0183(17) 0.0038(15) 0.0058(14) 0.0034(15)
C7 0.0180(17) 0.0208(17) 0.0199(17) -0.0008(14) 0.0007(13) 0.0017(14)
C8 0.0151(16) 0.0266(19) 0.0195(17) -0.0012(14) -0.0030(13) -0.0006(14)
C9 0.0135(16) 0.0240(18) 0.0218(17) -0.0009(14) -0.0023(13) -0.0005(14)
C10 0.0153(16) 0.0189(17) 0.0207(17) -0.0011(14) -0.0006(13) -0.0013(13)
C11 0.0134(16) 0.0190(17) 0.0261(18) -0.0016(14) 0.0013(13) -0.0009(13)
C12 0.0173(16) 0.0205(17) 0.0237(18) -0.0036(14) 0.0057(14) 0.0012(14)
C13 0.0192(17) 0.0180(17) 0.0211(17) -0.0026(14) 0.0035(14) -0.0008(14)
C14 0.0195(17) 0.0194(17) 0.0199(17) -0.0013(14) 0.0038(14) 0.0008(14)
C15 0.0202(17) 0.0213(17) 0.0220(18) -0.0007(14) 0.0049(14) 0.0009(14)
C16 0.0254(19) 0.0223(18) 0.0214(18) 0.0049(14) 0.0035(15) 0.0044(15)
C17 0.0221(18) 0.0249(19) 0.0236(18) 0.0058(15) -0.0022(14) 0.0030(15)
C18 0.0164(17) 0.0204(17) 0.0251(18) 0.0020(14) -0.0041(14) 0.0029(14)
C19 0.0172(17) 0.0203(17) 0.0248(18) 0.0030(14) -0.0018(14) 0.0005(14)
C20 0.0156(16) 0.0213(18) 0.0244(18) 0.0035(14) -0.0014(14) -0.0011(14)
C21 0.0134(16) 0.033(2) 0.0253(19) 0.0010(16) -0.0012(14) -0.0023(15)
C22 0.0138(17) 0.034(2) 0.0270(19) 0.0016(16) 0.0021(14) -0.0043(15)
C23 0.0147(16) 0.0290(19) 0.0231(18) 0.0016(15) 0.0015(14) 0.0016(14)
C24 0.0185(17) 0.0271(19) 0.0195(17) -0.0004(15) 0.0020(14) -0.0035(14)
C25 0.0242(19) 0.028(2) 0.0264(19) 0.0002(16) 0.0037(15) 0.0017(16)
C26 0.0195(18) 0.036(2) 0.0232(19) 0.0016(16) 0.0008(14) 0.0031(16)
C27 0.029(2) 0.041(2) 0.0218(19) -0.0073(17) 0.0055(16) -0.0079(18)
C28 0.0186(19) 0.051(3) 0.030(2) 0.0129(19) -0.0033(16) 0.0020(18)
C29 0.0240(19) 0.054(3) 0.0217(19) 0.0018(18) -0.0006(15) -0.0128(19)
C30 0.041(3) 0.105(5) 0.021(2) 0.006(3) -0.0033(19) -0.017(3)
C31 0.0148(16) 0.0264(19) 0.0251(18) 0.0083(15) 0.0005(14) -0.0033(14)
C32 0.0175(17) 0.0261(19) 0.030(2) 0.0056(16) 0.0026(15) -0.0009(15)
C33 0.0225(18) 0.0218(18) 0.029(2) 0.0078(15) 0.0000(15) 0.0007(15)
C34 0.0181(18) 0.028(2) 0.035(2) 0.0092(17) 0.0070(15) 0.0009(15)
C35 0.0268(19) 0.029(2) 0.026(2) 0.0077(16) -0.0039(15) -0.0072(16)
C36 0.0160(17) 0.030(2) 0.041(2) 0.0170(18) -0.0002(16) -0.0029(15)
C37 0.025(2) 0.041(3) 0.050(3) 0.014(2) -0.0114(19) 0.0012(19)
C38 0.0207(17) 0.0198(17) 0.0203(17) 0.0026(14) 0.0037(14) 0.0048(14)
C39 0.0194(17) 0.0275(19) 0.0206(18) 0.0015(15) 0.0008(14) 0.0044(15)
C40 0.0278(19) 0.0225(19) 0.028(2) 0.0025(15) 0.0066(16) 0.0013(15)
C41 0.029(2) 0.036(2) 0.0194(18) 0.0020(16) -0.0020(15) 0.0101(17)
C42 0.027(2) 0.025(2) 0.040(2) 0.0093(17) 0.0116(17) 0.0007(16)
C43 0.030(2) 0.035(2) 0.0229(19) 0.0097(16) 0.0087(16) 0.0122(17)
C44 0.045(3) 0.057(3) 0.031(2) 0.008(2) 0.020(2) 0.012(2)
C45 0.046(3) 0.024(2) 0.038(2) -0.0049(18) 0.0007(19) 0.0019(19)
C46 0.035(2) 0.026(2) 0.030(2) 0.0011(17) -0.0002(17) -0.0028(17)
C47 0.053(3) 0.037(3) 0.040(3) -0.002(2) 0.007(3) -0.007(2)
C47A 0.086(9) 0.041(5) 0.040(4) 0.006(4) 0.025(6) 0.020(6)
Cl1 0.0539(8) 0.0579(9) 0.0393(7) -0.0011(6) -0.0019(6) -0.0028(7)
Cl2 0.0497(7) 0.0330(6) 0.0489(8) 0.0014(5) 0.0071(6) -0.0061(5)
Cl1A 0.086(9) 0.041(5) 0.040(4) 0.006(4) 0.025(6) 0.020(6)
Cl2A 0.086(9) 0.041(5) 0.040(4) 0.006(4) 0.025(6) 0.020(6)

loop_
_atom_type_symbol
_atom_type_description
_atom_type_scat_dispersion_real
_atom_type_scat_dispersion_imag
_atom_type_scat_source
C C 0.0033 0.0016 'International Tables Vol C Tables 4.2.6.8 and 6.1.1.4'
H H 0.0000 0.0000 'International Tables Vol C Tables 4.2.6.8 and 6.1.1.4'
N N 0.0061 0.0033 'International Tables Vol C Tables 4.2.6.8 and 6.1.1.4'
O O 0.0106 0.0060 'International Tables Vol C Tables 4.2.6.8 and 6.1.1.4'
Cl Cl 0.1484 0.1585 'International Tables Vol C Tables 4.2.6.8 and 6.1.1.4'
B B 0.0013 0.0007 'International Tables Vol C Tables 4.2.6.8 and 6.1.1.4'

loop_
_geom_angle_atom_site_label_1
_geom_angle_atom_site_label_2
_geom_angle_atom_site_label_3
_geom_angle
_geom_angle_site_symmetry_1
_geom_angle_site_symmetry_3
_geom_angle_publ_flag
C1 N1 C2 108.8(3) . . ?
C1 N1 B1 125.4(3) . . ?
C2 N1 B1 125.7(3) . . ?
C4 N2 C3 109.1(3) . . ?
C4 N2 B1 124.8(3) . . ?
C3 N2 B1 126.0(3) . . ?
C20 N3 C23 111.3(3) . . ?
C13 N4 C10 111.5(3) . . ?
C45 O1 B1 117.6(3) . . ?
C46 O2 B1 117.5(3) . . ?
C15 O3 C18 107.1(3) . . ?
O2 B1 O1 105.5(3) . . ?
O2 B1 N1 112.0(3) . . ?
O1 B1 N1 110.4(3) . . ?
O2 B1 N2 112.1(3) . . ?
O1 B1 N2 110.3(3) . . ?
N1 B1 N2 106.6(3) . . ?
N1 C1 C5 107.4(3) . . ?
N1 C1 C23 126.1(3) . . ?
C5 C1 C23 126.5(3) . . ?
N1 C2 C7 120.9(3) . . ?
N1 C2 C6 107.7(3) . . ?
C7 C2 C6 131.4(3) . . ?
N2 C3 C7 120.7(3) . . ?
N2 C3 C8 107.3(3) . . ?
C7 C3 C8 132.0(3) . . ?
N2 C4 C9 107.4(3) . . ?
N2 C4 C10 126.5(3) . . ?
C9 C4 C10 126.1(3) . . ?
C6 C5 C1 108.6(3) . . ?
C5 C6 C2 107.5(3) . . ?
C3 C7 C2 119.9(3) . . ?
C3 C7 C24 120.6(3) . . ?
C2 C7 C24 119.5(3) . . ?
C9 C8 C3 108.1(3) . . ?
C8 C9 C4 108.0(3) . . ?
N4 C10 C11 106.1(3) . . ?
N4 C10 C4 126.0(3) . . ?
C11 C10 C4 127.9(3) . . ?
C12 C11 C10 108.5(3) . . ?
C11 C12 C13 108.1(3) . . ?
N4 C13 C14 124.8(3) . . ?
N4 C13 C12 105.8(3) . . ?
C14 C13 C12 129.4(3) . . ?
C15 C14 C13 128.9(3) . . ?
C15 C14 C38 115.0(3) . . ?
C13 C14 C38 116.1(3) . . ?
C14 C15 O3 125.7(3) . . ?
C14 C15 C16 126.7(3) . . ?
O3 C15 C16 107.6(3) . . ?
C17 C16 C15 108.7(3) . . ?
C16 C17 C18 108.9(3) . . ?
C19 C18 O3 124.8(3) . . ?
C19 C18 C17 127.4(3) . . ?
O3 C18 C17 107.7(3) . . ?
C18 C19 C20 129.0(3) . . ?
C18 C19 C31 115.9(3) . . ?
C20 C19 C31 114.9(3) . . ?
N3 C20 C21 106.1(3) . . ?
N3 C20 C19 124.8(3) . . ?
C21 C20 C19 129.1(3) . . ?
C22 C21 C20 108.6(3) . . ?
C21 C22 C23 108.2(3) . . ?
N3 C23 C22 105.8(3) . . ?
N3 C23 C1 126.5(3) . . ?
C22 C23 C1 127.6(3) . . ?
C25 C24 C26 118.2(3) . . ?
C25 C24 C7 120.9(3) . . ?
C26 C24 C7 120.9(3) . . ?
C27 C25 C24 120.8(4) . . ?
C28 C26 C24 120.3(4) . . ?
C25 C27 C29 121.3(4) . . ?
C26 C28 C29 121.9(4) . . ?
C27 C29 C28 117.5(4) . . ?
C27 C29 C30 121.0(4) . . ?
C28 C29 C30 121.4(4) . . ?
C33 C31 C32 118.0(3) . . ?
C33 C31 C19 122.2(3) . . ?
C32 C31 C19 119.9(3) . . ?
C31 C32 C34 121.1(4) . . ?
C31 C33 C35 120.4(4) . . ?
C36 C34 C32 121.1(4) . . ?
C36 C35 C33 121.7(4) . . ?
C34 C36 C35 117.8(3) . . ?
C34 C36 C37 121.1(4) . . ?
C35 C36 C37 121.2(4) . . ?
C40 C38 C39 117.9(3) . . ?
C40 C38 C14 122.0(3) . . ?
C39 C38 C14 120.0(3) . . ?
C41 C39 C38 120.8(4) . . ?
C42 C40 C38 120.9(4) . . ?
C39 C41 C43 121.1(4) . . ?
C43 C42 C40 121.4(4) . . ?
C42 C43 C41 117.8(3) . . ?
C42 C43 C44 122.2(4) . . ?
C41 C43 C44 119.9(4) . . ?
Cl1 C47 Cl2 111.0(3) . . ?
Cl1A C47A Cl1A 12(2) . 3_777 ?
Cl1A C47A Cl2A 128(4) . . ?
Cl1A C47A Cl2A 133(4) 3_777 . ?
Cl1A Cl1A C47A 146(6) 3_777 . ?
Cl1A Cl1A C47A 22(4) 3_777 3_777 ?
C47A Cl1A C47A 168(2) . 3_777 ?

loop_
_geom_bond_atom_site_label_1
_geom_bond_atom_site_label_2
_geom_bond_distance
_geom_bond_site_symmetry_2
_geom_bond_publ_flag
N1 C1 1.375(4) . ?
N1 C2 1.387(4) . ?
N1 B1 1.543(5) . ?
N2 C4 1.373(4) . ?
N2 C3 1.381(4) . ?
N2 B1 1.545(5) . ?
N3 C20 1.362(4) . ?
N3 C23 1.371(5) . ?
N4 C13 1.359(4) . ?
N4 C10 1.371(4) . ?
O1 C45 1.412(5) . ?
O1 B1 1.460(5) . ?
O2 C46 1.410(5) . ?
O2 B1 1.428(5) . ?
O3 C15 1.407(4) . ?
O3 C18 1.408(4) . ?
C1 C5 1.419(5) . ?
C1 C23 1.422(5) . ?
C2 C7 1.408(5) . ?
C2 C6 1.419(5) . ?
C3 C7 1.407(5) . ?
C3 C8 1.423(5) . ?
C4 C9 1.425(5) . ?
C4 C10 1.429(5) . ?
C5 C6 1.368(5) . ?
C7 C24 1.487(5) . ?
C8 C9 1.361(5) . ?
C10 C11 1.410(5) . ?
C11 C12 1.366(5) . ?
C12 C13 1.428(5) . ?
C13 C14 1.423(5) . ?
C14 C15 1.391(5) . ?
C14 C38 1.497(5) . ?
C15 C16 1.415(5) . ?
C16 C17 1.354(5) . ?
C17 C18 1.410(5) . ?
C18 C19 1.387(5) . ?
C19 C20 1.420(5) . ?
C19 C31 1.502(5) . ?
C20 C21 1.403(5) . ?
C21 C22 1.369(5) . ?
C22 C23 1.409(5) . ?
C24 C25 1.392(5) . ?
C24 C26 1.394(5) . ?
C25 C27 1.387(5) . ?
C26 C28 1.384(5) . ?
C27 C29 1.388(6) . ?
C28 C29 1.388(6) . ?
C29 C30 1.506(6) . ?
C31 C33 1.384(5) . ?
C31 C32 1.394(5) . ?
C32 C34 1.398(5) . ?
C33 C35 1.395(5) . ?
C34 C36 1.374(6) . ?
C35 C36 1.392(6) . ?
C36 C37 1.513(5) . ?
C38 C40 1.389(5) . ?
C38 C39 1.398(5) . ?
C39 C41 1.384(5) . ?
C40 C42 1.388(5) . ?
C41 C43 1.395(6) . ?
C42 C43 1.382(6) . ?
C43 C44 1.500(5) . ?
C47 Cl1 1.739(6) . ?
C47 Cl2 1.774(5) . ?
C47A Cl1A 1.08(7) . ?
C47A Cl1A 1.60(9) 3_777 ?
C47A Cl2A 1.70(7) . ?
Cl1A Cl1A 0.59(3) 3_777 ?
Cl1A C47A 1.60(9) 3_777 ?
